data_7246801
loop_
_publ_author_name
'Sethi, Tapaswini'
'Bhattacharya, Debarati'
'Das, Dinabandhu'

_publ_section_title
;
 Tuning of thermal expansion properties of a mixed-ligand MOF by ligand
 variation
;
_journal_issue 23
_journal_name_full CrystEngComm
_journal_page_first 3356
_journal_page_last 3360
_journal_paper_doi 10.1039/D3CE00334E
_journal_volume 25
_journal_year 2023
_chemical_formula_sum 'C18 H12 Co N2 O4'
_chemical_formula_weight 379.23
_space_group_crystal_system monoclinic
_space_group_IT_number 15
_space_group_name_Hall '-C 2yc'
_space_group_name_H-M_alt 'C 1 2/c 1'
_atom_sites_solution_hydrogens geom
_audit_creation_method SHELXL-2018/3
_audit_update_record
;
2023-04-04 deposited with the CCDC.	2023-05-16 downloaded from the CCDC.
;
_cell_angle_alpha 90
_cell_angle_beta 105.349(6)
_cell_angle_gamma 90
_cell_formula_units_Z 8
_cell_length_a 20.439(3)
_cell_length_b 10.2687(17)
_cell_length_c 16.814(3)
_cell_measurement_reflns_used 9980
_cell_measurement_temperature 396(2)
_cell_measurement_theta_max 28.18
_cell_measurement_theta_min 2.43
_cell_volume 3403.1(10)
_computing_cell_refinement 'Bruker SAINT'
_computing_data_collection 'Bruker APEX3'
_computing_data_reduction 'Bruker SAINT'
_computing_molecular_graphics 'Xseed-2017 (Barbour, 2017)'
_computing_structure_refinement 'SHELXL-2018/3 (Sheldrick, 2018)'
_computing_structure_solution 'SHELXT 2018/2 (Sheldrick, 2018)'
_diffrn_ambient_temperature 400(2)
_diffrn_measured_fraction_theta_full 0.996
_diffrn_measured_fraction_theta_max 0.990
_diffrn_measurement_device_type 'Bruker APEX-III Photon-II detector'
_diffrn_measurement_method 'phi and omega scan'
_diffrn_radiation_type MoK\a
_diffrn_radiation_wavelength 0.71073
_diffrn_reflns_av_R_equivalents 0.0358
_diffrn_reflns_av_unetI/netI 0.0178
_diffrn_reflns_Laue_measured_fraction_full 0.996
_diffrn_reflns_Laue_measured_fraction_max 0.990
_diffrn_reflns_limit_h_max 25
_diffrn_reflns_limit_h_min -25
_diffrn_reflns_limit_k_max 12
_diffrn_reflns_limit_k_min -12
_diffrn_reflns_limit_l_max 21
_diffrn_reflns_limit_l_min -21
_diffrn_reflns_number 38018
_diffrn_reflns_point_group_measured_fraction_full 0.996
_diffrn_reflns_point_group_measured_fraction_max 0.990
_diffrn_reflns_theta_full 25.000
_diffrn_reflns_theta_max 26.497
_diffrn_reflns_theta_min 2.236
_diffrn_source microfocus
_exptl_absorpt_coefficient_mu 1.033
_exptl_absorpt_correction_T_max 0.7457
_exptl_absorpt_correction_T_min 0.6775
_exptl_absorpt_correction_type multi-scan
_exptl_absorpt_process_details SADABS
_exptl_crystal_colour Pink
_exptl_crystal_density_diffrn 1.480
_exptl_crystal_density_meas ?
_exptl_crystal_description needle
_exptl_crystal_F_000 1544
_exptl_crystal_size_max 0.538
_exptl_crystal_size_mid 0.127
_exptl_crystal_size_min 0.042
_refine_diff_density_max 0.296
_refine_diff_density_min -0.262
_refine_diff_density_rms 0.044
_refine_ls_extinction_method none
_refine_ls_goodness_of_fit_ref 1.051
_refine_ls_hydrogen_treatment constr
_refine_ls_matrix_type full
_refine_ls_number_parameters 247
_refine_ls_number_reflns 3499
_refine_ls_number_restraints 0
_refine_ls_restrained_S_all 1.051
_refine_ls_R_factor_all 0.0517
_refine_ls_R_factor_gt 0.0296
_refine_ls_shift/su_max 0.001
_refine_ls_shift/su_mean 0.000
_refine_ls_structure_factor_coef Fsqd
_refine_ls_weighting_details 'w=1/[\s^2^(Fo^2^)+(0.0498P)^2^+2.2242P] where P=(Fo^2^+2Fc^2^)/3'
_refine_ls_weighting_scheme calc
_refine_ls_wR_factor_gt 0.0859
_refine_ls_wR_factor_ref 0.1023
_reflns_Friedel_coverage 0.000
_reflns_number_gt 1773
_reflns_number_total 3499
_reflns_threshold_expression 'I > 2\s(I)'
_cod_data_source_file d3ce00334e2.cif
_cod_data_source_block 400K
_cod_depositor_comments
;
The following automatic conversions were performed:

data item '_exptl_crystal_density_meas' value 'not measured' was
changed to '?' -- the value is perceived as not measured.

Automatic conversion script
Id: cif_fix_values 8170 2020-07-09 18:12:32Z antanas 

 Adding full bibliography for 7246797--7246804.cif.
;
_cod_original_cell_volume 3403.0(9)
_cod_original_sg_symbol_H-M 'C 2/c'
_cod_database_code 7246801
_shelx_shelxl_version_number 2018/3
_shelx_space_group_comment
;
The symmetry employed for this shelxl refinement is uniquely defined
by the following loop, which should always be used as a source of
symmetry information in preference to the above space-group names.
They are only intended as comments.
;
_shelx_estimated_absorpt_t_min 0.606
_shelx_estimated_absorpt_t_max 0.958

loop_
_space_group_symop_operation_xyz
'x, y, z'
'-x, y, -z+1/2'
'x+1/2, y+1/2, z'
'-x+1/2, y+1/2, -z+1/2'
'-x, -y, -z'
'x, -y, z-1/2'
'-x+1/2, -y+1/2, -z'
'x+1/2, -y+1/2, z-1/2'

loop_
_atom_site_label
_atom_site_type_symbol
_atom_site_fract_x
_atom_site_fract_y
_atom_site_fract_z
_atom_site_U_iso_or_equiv
_atom_site_adp_type
_atom_site_occupancy
_atom_site_site_symmetry_order
_atom_site_calc_flag
_atom_site_refinement_flags_posn
_atom_site_refinement_flags_adp
_atom_site_refinement_flags_occupancy
_atom_site_disorder_assembly
_atom_site_disorder_group
Co1 Co 0.57743(2) 0.75048(5) 0.69125(2) 0.02811(12) Uani 1 1 d . . . . .
O1 O 0.55112(11) 0.5861(2) 0.73889(14) 0.0449(7) Uani 1 1 d . . . . .
N1 N 0.48765(9) 0.7504(3) 0.58988(11) 0.0414(4) Uani 1 1 d . . . . .
C1 C 0.500000 0.5322(4) 0.750000 0.0340(13) Uani 1 2 d S T P . .
O2 O 0.44871(11) -0.0851(2) 0.76151(14) 0.0449(7) Uani 1 1 d . . . . .
N2 N 0.17145(9) 0.7492(3) 0.28791(12) 0.0417(4) Uani 1 1 d . . . . .
C2 C 0.500000 0.3860(4) 0.750000 0.0379(13) Uani 1 2 d S T P . .
O3 O 0.63118(12) 0.6448(2) 0.61539(16) 0.0556(8) Uani 1 1 d . . . . .
C3 C 0.45034(19) 0.3177(3) 0.7741(2) 0.0527(11) Uani 1 1 d . . . . .
H3 H 0.416688 0.362648 0.790641 0.063 Uiso 1 1 calc R U . . .
O4 O 0.63194(12) 0.8556(2) 0.61607(16) 0.0538(7) Uani 1 1 d . . . . .
C4 C 0.4501(2) 0.1830(3) 0.7739(3) 0.0554(12) Uani 1 1 d . . . . .
H4 H 0.416291 0.137733 0.789971 0.066 Uiso 1 1 calc R U . . .
C5 C 0.500000 0.1163(4) 0.750000 0.0362(13) Uani 1 2 d S T P . .
C6 C 0.500000 -0.0292(4) 0.750000 0.0343(13) Uani 1 2 d S T P . .
C7 C 0.65118(12) 0.7500(5) 0.59431(14) 0.0426(5) Uani 1 1 d . . . . .
C8 C 0.70211(13) 0.7503(5) 0.54453(16) 0.0473(6) Uani 1 1 d . . . . .
C9A C 0.6876(6) 0.8038(19) 0.4676(7) 0.066(4) Uani 0.474(16) 1 d . . P A 1
H9A H 0.644973 0.839717 0.444718 0.079 Uiso 0.474(16) 1 calc R U P A 1
C10A C 0.7345(5) 0.8050(18) 0.4244(7) 0.065(4) Uani 0.474(16) 1 d . . P A 1
H10A H 0.724133 0.843928 0.372634 0.078 Uiso 0.474(16) 1 calc R U P A 1
C9B C 0.6863(6) 0.700(2) 0.4665(7) 0.079(5) Uani 0.526(16) 1 d . . P A 2
H9B H 0.643441 0.665046 0.443091 0.095 Uiso 0.526(16) 1 calc R U P A 2
C10B C 0.7358(5) 0.7004(17) 0.4222(6) 0.072(4) Uani 0.526(16) 1 d . . P A 2
H10B H 0.725427 0.666387 0.369033 0.086 Uiso 0.526(16) 1 calc R U P A 2
C11 C 0.36622(11) 0.7497(4) 0.46433(14) 0.0445(5) Uani 1 1 d . . . . .
C12 C 0.39838(18) 0.6357(4) 0.4949(2) 0.0577(12) Uani 1 1 d . . . . .
H12 H 0.379969 0.555911 0.474208 0.069 Uiso 1 1 calc R U . . .
C13 C 0.45838(19) 0.6406(4) 0.5568(2) 0.0551(11) Uani 1 1 d . . . . .
H13 H 0.479455 0.562372 0.576436 0.066 Uiso 1 1 calc R U . . .
C14 C 0.45847(18) 0.8601(4) 0.5568(2) 0.0531(11) Uani 1 1 d . . . . .
H14 H 0.479630 0.938412 0.576058 0.064 Uiso 1 1 calc R U . . .
C15 C 0.39849(19) 0.8642(4) 0.4956(2) 0.0570(12) Uani 1 1 d . . . . .
H15 H 0.379739 0.943897 0.475214 0.068 Uiso 1 1 calc R U . . .
C16 C 0.29933(12) 0.7501(4) 0.40161(15) 0.0461(5) Uani 1 1 d . . . . .
C17 C 0.2667(2) 0.6382(4) 0.3713(3) 0.099(2) Uani 1 1 d . . . . .
H17 H 0.287179 0.558359 0.388197 0.119 Uiso 1 1 calc R U . . .
C18 C 0.2034(2) 0.6418(4) 0.3153(3) 0.0912(17) Uani 1 1 d . . . . .
H18 H 0.182451 0.563154 0.296281 0.109 Uiso 1 1 calc R U . . .
C19 C 0.2673(2) 0.8609(4) 0.3709(3) 0.0970(19) Uani 1 1 d . . . . .
H19 H 0.288206 0.940836 0.386492 0.116 Uiso 1 1 calc R U . . .
C20 C 0.2031(2) 0.8566(4) 0.3158(3) 0.0918(18) Uani 1 1 d . . . . .
H20 H 0.181509 0.935167 0.297923 0.110 Uiso 1 1 calc R U . . .

loop_
_atom_site_aniso_label
_atom_site_aniso_U_11
_atom_site_aniso_U_22
_atom_site_aniso_U_33
_atom_site_aniso_U_23
_atom_site_aniso_U_13
_atom_site_aniso_U_12
Co1 0.02283(16) 0.02464(17) 0.03504(17) -0.0002(3) 0.00444(11) -0.0002(3)
O1 0.0390(17) 0.0295(13) 0.0653(18) 0.0080(11) 0.0121(15) -0.0036(11)
N1 0.0328(9) 0.0414(11) 0.0425(10) -0.0007(18) -0.0030(7) -0.0013(19)
C1 0.039(4) 0.021(2) 0.040(3) 0.000 0.006(3) 0.000
O2 0.0393(17) 0.0276(12) 0.0671(18) 0.0074(11) 0.0129(15) -0.0044(11)
N2 0.0309(9) 0.0377(10) 0.0482(10) -0.0005(18) -0.0043(7) 0.0013(19)
C2 0.037(3) 0.027(3) 0.053(3) 0.000 0.016(3) 0.000
O3 0.061(2) 0.0436(16) 0.074(2) -0.0063(14) 0.0386(17) -0.0036(13)
C3 0.051(3) 0.029(2) 0.093(3) -0.0030(19) 0.047(3) 0.0030(18)
O4 0.062(2) 0.0415(16) 0.0686(19) 0.0031(13) 0.0371(16) 0.0045(13)
C4 0.050(3) 0.032(2) 0.099(3) 0.000(2) 0.045(3) -0.0036(19)
C5 0.038(3) 0.021(2) 0.053(3) 0.000 0.018(3) 0.000
C6 0.033(3) 0.029(3) 0.037(3) 0.000 0.004(3) 0.000
C7 0.0399(12) 0.0453(13) 0.0452(12) -0.001(2) 0.0157(9) 0.000(3)
C8 0.0461(13) 0.0481(14) 0.0535(13) 0.004(3) 0.0236(11) 0.001(3)
C9A 0.038(6) 0.095(12) 0.070(8) 0.025(8) 0.023(6) 0.018(7)
C10A 0.051(7) 0.090(11) 0.059(7) 0.016(7) 0.025(5) 0.031(6)
C9B 0.063(8) 0.120(13) 0.065(7) -0.027(8) 0.033(6) -0.039(8)
C10B 0.065(7) 0.107(11) 0.052(5) -0.039(6) 0.030(5) -0.007(6)
C11 0.0359(11) 0.0437(13) 0.0442(11) 0.001(2) -0.0065(9) -0.002(2)
C12 0.049(3) 0.040(2) 0.064(3) -0.0109(19) -0.020(2) 0.002(2)
C13 0.049(3) 0.042(2) 0.057(3) -0.0018(19) -0.014(2) 0.007(2)
C14 0.045(3) 0.039(2) 0.059(3) 0.0098(19) -0.014(2) -0.009(2)
C15 0.055(3) 0.038(2) 0.060(3) 0.0058(19) -0.016(2) 0.003(2)
C16 0.0370(12) 0.0420(13) 0.0486(12) 0.000(2) -0.0077(10) 0.001(2)
C17 0.069(4) 0.042(3) 0.136(4) 0.001(3) -0.061(3) 0.005(3)
C18 0.064(3) 0.041(3) 0.123(4) -0.006(3) -0.054(3) 0.003(2)
C19 0.065(4) 0.038(3) 0.140(4) -0.002(3) -0.057(3) -0.002(2)
C20 0.062(3) 0.038(2) 0.134(4) -0.002(3) -0.048(3) 0.004(2)

loop_
_atom_type_symbol
_atom_type_description
_atom_type_scat_dispersion_real
_atom_type_scat_dispersion_imag
_atom_type_scat_source
C C 0.0033 0.0016 'International Tables Vol C Tables 4.2.6.8 and 6.1.1.4'
H H 0.0000 0.0000 'International Tables Vol C Tables 4.2.6.8 and 6.1.1.4'
N N 0.0061 0.0033 'International Tables Vol C Tables 4.2.6.8 and 6.1.1.4'
O O 0.0106 0.0060 'International Tables Vol C Tables 4.2.6.8 and 6.1.1.4'
Co Co 0.3494 0.9721 'International Tables Vol C Tables 4.2.6.8 and 6.1.1.4'

loop_
_geom_angle_atom_site_label_1
_geom_angle_atom_site_label_2
_geom_angle_atom_site_label_3
_geom_angle
_geom_angle_site_symmetry_1
_geom_angle_site_symmetry_3
_geom_angle_publ_flag
O2 Co1 O1 115.16(7) 2_666 . ?
O2 Co1 N1 93.08(10) 2_666 . ?
O1 Co1 N1 93.07(11) . . ?
O2 Co1 N2 88.73(11) 2_666 8_566 ?
O1 Co1 N2 88.85(11) . 8_566 ?
N1 Co1 N2 176.52(7) . 8_566 ?
O2 Co1 O4 92.49(10) 2_666 . ?
O1 Co1 O4 151.93(10) . . ?
N1 Co1 O4 90.03(9) . . ?
N2 Co1 O4 86.91(10) 8_566 . ?
O2 Co1 O3 151.94(10) 2_666 . ?
O1 Co1 O3 92.55(10) . . ?
N1 Co1 O3 89.57(9) . . ?
N2 Co1 O3 87.44(10) 8_566 . ?
O4 Co1 O3 59.56(7) . . ?
O2 Co1 C7 122.17(13) 2_666 . ?
O1 Co1 C7 122.16(13) . . ?
N1 Co1 C7 91.06(8) . . ?
N2 Co1 C7 85.45(8) 8_566 . ?
O4 Co1 C7 29.82(10) . . ?
O3 Co1 C7 29.79(10) . . ?
C1 O1 Co1 139.7(2) . . ?
C14 N1 C13 116.30(19) . . ?
C14 N1 Co1 121.8(2) . . ?
C13 N1 Co1 121.9(2) . . ?
O1 C1 O1 127.0(4) 2_656 . ?
O1 C1 C2 116.5(2) 2_656 . ?
O1 C1 C2 116.5(2) . . ?
C6 O2 Co1 140.4(2) . 2_646 ?
C18 N2 C20 115.8(2) . . ?
C18 N2 Co1 122.0(3) . 8_465 ?
C20 N2 Co1 121.8(3) . 8_465 ?
C3 C2 C3 118.9(5) 2_656 . ?
C3 C2 C1 120.6(2) 2_656 . ?
C3 C2 C1 120.6(2) . . ?
C7 O3 Co1 89.34(17) . . ?
C2 C3 C4 120.7(4) . . ?
C7 O4 Co1 89.34(18) . . ?
C5 C4 C3 119.8(4) . . ?
C4 C5 C4 120.2(5) 2_656 . ?
C4 C5 C6 119.9(2) 2_656 . ?
C4 C5 C6 119.9(2) . . ?
O2 C6 O2 125.5(4) . 2_656 ?
O2 C6 C5 117.3(2) . . ?
O2 C6 C5 117.2(2) 2_656 . ?
O3 C7 O4 121.5(2) . . ?
O3 C7 C8 119.4(3) . . ?
O4 C7 C8 118.9(3) . . ?
O3 C7 Co1 60.87(14) . . ?
O4 C7 Co1 60.84(14) . . ?
C8 C7 Co1 173.55(18) . . ?
C10B C8 C9B 120.0(6) 7_666 . ?
C9A C8 C10A 118.1(6) . 7_666 ?
C10B C8 C7 119.2(4) 7_666 . ?
C9A C8 C7 121.4(5) . . ?
C9B C8 C7 120.8(5) . . ?
C10A C8 C7 120.5(5) 7_666 . ?
C10A C9A C8 120.5(9) . . ?
C9A C10A C8 121.5(9) . 7_666 ?
C8 C9B C10B 119.0(9) . . ?
C8 C10B C9B 121.0(8) 7_666 . ?
C12 C11 C15 116.7(2) . . ?
C12 C11 C16 121.7(3) . . ?
C15 C11 C16 121.5(3) . . ?
C11 C12 C13 119.4(3) . . ?
N1 C13 C12 123.9(3) . . ?
N1 C14 C15 123.5(3) . . ?
C14 C15 C11 119.9(3) . . ?
C19 C16 C17 115.5(2) . . ?
C19 C16 C11 122.4(4) . . ?
C17 C16 C11 122.1(4) . . ?
C16 C17 C18 120.7(4) . . ?
N2 C18 C17 123.6(4) . . ?
C16 C19 C20 120.4(4) . . ?
N2 C20 C19 123.9(4) . . ?

loop_
_geom_bond_atom_site_label_1
_geom_bond_atom_site_label_2
_geom_bond_distance
_geom_bond_site_symmetry_2
_geom_bond_publ_flag
Co1 O2 1.998(2) 2_666 ?
Co1 O1 2.002(2) . ?
Co1 N1 2.1486(18) . ?
Co1 N2 2.1634(18) 8_566 ?
Co1 O4 2.180(2) . ?
Co1 O3 2.180(2) . ?
Co1 C7 2.496(2) . ?
O1 C1 1.239(3) . ?
N1 C14 1.326(4) . ?
N1 C13 1.327(4) . ?
C1 C2 1.502(6) . ?
O2 C6 1.254(3) . ?
N2 C18 1.302(4) . ?
N2 C20 1.302(4) . ?
C2 C3 1.380(4) 2_656 ?
C2 C3 1.380(4) . ?
O3 C7 1.240(4) . ?
C3 C4 1.383(3) . ?
O4 C7 1.241(4) . ?
C4 C5 1.374(4) . ?
C5 C6 1.494(6) . ?
C7 C8 1.499(3) . ?
C8 C10B 1.342(11) 7_666 ?
C8 C9A 1.364(12) . ?
C8 C9B 1.369(12) . ?
C8 C10A 1.383(11) 7_666 ?
C9A C10A 1.348(13) . ?
C9B C10B 1.407(13) . ?
C11 C12 1.374(5) . ?
C11 C15 1.382(5) . ?
C11 C16 1.489(3) . ?
C12 C13 1.383(4) . ?
C14 C15 1.378(4) . ?
C16 C19 1.346(5) . ?
C16 C17 1.358(5) . ?
C17 C18 1.385(4) . ?
C19 C20 1.392(5) . ?
